data_4518443
loop_
_publ_author_name
'Gupta, Saswata'
'Sabbasani, Venkata R.'
'Su, Siyuan'
'Wink, Donald J.'
'Lee, Daesung'

_publ_section_title
;
 Alkene-Chelated Ruthenium Alkylidenes: A Missing Link to New Catalysts
;
_journal_issue 4
_journal_name_full 'ACS Catalysis'
_journal_page_first 1977
_journal_page_last 1987
_journal_paper_doi 10.1021/acscatal.0c04972
_journal_volume 11
_journal_year 2021
_chemical_formula_sum 'C41 H42 Cl2 N3 O3 Ru S'
_chemical_formula_weight 828.81
_space_group_crystal_system monoclinic
_space_group_IT_number 14
_space_group_name_Hall '-P 2ybc'
_space_group_name_H-M_alt 'P 1 21/c 1'
_atom_sites_solution_hydrogens geom
_atom_sites_solution_primary direct
_atom_sites_solution_secondary difmap
_audit_creation_method SHELXL-97
_cell_angle_alpha 90.00
_cell_angle_beta 98.664(2)
_cell_angle_gamma 90.00
_cell_formula_units_Z 4
_cell_length_a 10.9001(7)
_cell_length_b 16.3943(10)
_cell_length_c 21.6403(14)
_cell_measurement_reflns_used 9972
_cell_measurement_temperature 296(2)
_cell_measurement_theta_max 22.6437
_cell_measurement_theta_min 2.26
_cell_volume 3823.0(4)
_computing_structure_refinement 'SHELXL-97 (Sheldrick, 2008)'
_computing_structure_solution 'SHELXS-97 (Sheldrick, 2008)'
_diffrn_ambient_temperature 296(2)
_diffrn_measured_fraction_theta_full 0.993
_diffrn_measured_fraction_theta_max 0.993
_diffrn_measurement_device_type CCD
_diffrn_radiation_monochromator graphite
_diffrn_radiation_source 'fine-focus sealed tube'
_diffrn_radiation_type MoK\a
_diffrn_radiation_wavelength 0.71073
_diffrn_reflns_av_R_equivalents 0.0999
_diffrn_reflns_av_sigmaI/netI 0.0751
_diffrn_reflns_limit_h_max 12
_diffrn_reflns_limit_h_min -12
_diffrn_reflns_limit_k_max 18
_diffrn_reflns_limit_k_min -18
_diffrn_reflns_limit_l_max 24
_diffrn_reflns_limit_l_min -24
_diffrn_reflns_number 47856
_diffrn_reflns_theta_full 24.14
_diffrn_reflns_theta_max 24.14
_diffrn_reflns_theta_min 1.89
_exptl_absorpt_coefficient_mu 0.647
_exptl_absorpt_correction_T_max 0.9381
_exptl_absorpt_correction_T_min 0.8053
_exptl_absorpt_correction_type multi-scan
_exptl_absorpt_process_details SADABS
_exptl_crystal_density_diffrn 1.440
_exptl_crystal_density_method 'not measured'
_exptl_crystal_description block
_exptl_crystal_F_000 1708
_exptl_crystal_size_max 0.35
_exptl_crystal_size_mid 0.20
_exptl_crystal_size_min 0.10
_refine_diff_density_max 0.595
_refine_diff_density_min -0.676
_refine_diff_density_rms 0.085
_refine_ls_extinction_method none
_refine_ls_goodness_of_fit_ref 0.901
_refine_ls_hydrogen_treatment mixed
_refine_ls_matrix_type full
_refine_ls_number_parameters 467
_refine_ls_number_reflns 6063
_refine_ls_number_restraints 0
_refine_ls_restrained_S_all 0.901
_refine_ls_R_factor_all 0.0970
_refine_ls_R_factor_gt 0.0497
_refine_ls_shift/su_max 0.001
_refine_ls_shift/su_mean 0.000
_refine_ls_structure_factor_coef Fsqd
_refine_ls_weighting_details 'calc w=1/[\s^2^(Fo^2^)+(0.1000P)^2^+0.8085P] where P=(Fo^2^+2Fc^2^)/3'
_refine_ls_weighting_scheme calc
_refine_ls_wR_factor_gt 0.1174
_refine_ls_wR_factor_ref 0.1417
_reflns_number_gt 4182
_reflns_number_total 6063
_reflns_threshold_expression >2sigma(I)
_cod_data_source_file cs0c04972_si_015.cif
_cod_data_source_block Compound13q'
_cod_depositor_comments 'Adding full bibliography for 4518430--4518444.cif.'
_cod_original_sg_symbol_H-M 'P 21/c'
_cod_database_code 4518443
_publ_contact_phone 312-413-7383
_publ_contact_fax 312-996-0431
_publ_contact_email dwink@uic.edu

loop_
_symmetry_equiv_pos_as_xyz
'x, y, z'
'-x, y+1/2, -z+1/2'
'-x, -y, -z'
'x, -y-1/2, z-1/2'

loop_
_atom_site_label
_atom_site_type_symbol
_atom_site_fract_x
_atom_site_fract_y
_atom_site_fract_z
_atom_site_U_iso_or_equiv
_atom_site_adp_type
_atom_site_occupancy
_atom_site_symmetry_multiplicity
_atom_site_calc_flag
_atom_site_refinement_flags
_atom_site_disorder_assembly
_atom_site_disorder_group
Ru1 Ru 0.60368(4) 0.34175(2) 0.322063(18) 0.02583(17) Uani 1 1 d . . .
Cl1 Cl 0.80842(11) 0.30912(9) 0.31366(6) 0.0404(4) Uani 1 1 d . . .
Cl2 Cl 0.59397(13) 0.42939(9) 0.23493(7) 0.0493(4) Uani 1 1 d . . .
C1 C 0.6434(5) 0.1179(4) 0.2561(3) 0.0402(14) Uani 1 1 d . . .
H00J H 0.6344 0.0834 0.2893 0.048 Uiso 1 1 calc R . .
C2 C 0.7068(5) 0.0968(4) 0.2037(3) 0.0515(16) Uani 1 1 d . . .
H00Z H 0.7505 0.0490 0.1990 0.062 Uiso 1 1 calc R . .
O3 O 0.6897(4) 0.1613(3) 0.1624(2) 0.0623(13) Uani 1 1 d . . .
C4 C 0.6328(6) 0.2258(4) 0.1906(3) 0.0463(15) Uani 1 1 d . . .
H00H H 0.5590 0.2442 0.1634 0.056 Uiso 1 1 calc R . .
H00I H 0.6895 0.2715 0.1987 0.056 Uiso 1 1 calc R . .
C5 C 0.5998(4) 0.1944(3) 0.2495(2) 0.0275(12) Uani 1 1 d . . .
C6 C 0.5340(4) 0.2438(3) 0.2914(2) 0.0263(12) Uani 1 1 d . . .
C7 C 0.4100(4) 0.2135(3) 0.2957(2) 0.0268(12) Uani 1 1 d . . .
C8 C 0.3602(4) 0.1392(3) 0.2764(2) 0.0323(13) Uani 1 1 d . . .
H00F H 0.3987 0.1006 0.2543 0.039 Uiso 1 1 calc R . .
C9 C 0.2418(5) 0.1299(3) 0.2949(3) 0.0353(13) Uani 1 1 d . . .
C10 C 0.1557(5) 0.0659(4) 0.2874(3) 0.0525(17) Uani 1 1 d . . .
H00V H 0.1721 0.0174 0.2679 0.063 Uiso 1 1 calc R . .
C11 C 0.0464(6) 0.0778(4) 0.3100(4) 0.076(2) Uani 1 1 d . . .
H013 H -0.0128 0.0366 0.3049 0.091 Uiso 1 1 calc R . .
C12 C 0.0211(6) 0.1479(4) 0.3397(5) 0.087(3) Uani 1 1 d . . .
H018 H -0.0544 0.1529 0.3544 0.104 Uiso 1 1 calc R . .
C13 C 0.1056(6) 0.2119(4) 0.3483(4) 0.073(2) Uani 1 1 d . . .
H016 H 0.0890 0.2597 0.3687 0.088 Uiso 1 1 calc R . .
C14 C 0.2158(4) 0.2004(3) 0.3250(3) 0.0411(15) Uani 1 1 d . . .
N15 N 0.3198(4) 0.2542(2) 0.3279(2) 0.0339(11) Uani 1 1 d . . .
O15 O 0.4181(3) 0.3883(2) 0.32409(16) 0.0367(9) Uani 1 1 d . . .
S15 S 0.29644(12) 0.35291(8) 0.32095(7) 0.0382(4) Uani 1 1 d . . .
O16 O 0.2233(4) 0.3779(2) 0.3666(2) 0.0552(11) Uani 1 1 d . . .
C21 C 0.2135(5) 0.3674(3) 0.2459(3) 0.0420(15) Uani 1 1 d . . .
C22 C 0.0832(6) 0.3644(4) 0.2377(4) 0.062(2) Uani 1 1 d . . .
H010 H 0.0401 0.3589 0.2714 0.074 Uiso 1 1 calc R . .
C23 C 0.0215(7) 0.3700(4) 0.1765(5) 0.078(3) Uani 1 1 d . . .
H01K H -0.0648 0.3681 0.1698 0.094 Uiso 1 1 calc R . .
C24 C 0.0813(8) 0.3781(5) 0.1260(4) 0.077(2) Uani 1 1 d . . .
C25 C 0.2086(7) 0.3797(4) 0.1360(3) 0.069(2) Uani 1 1 d . . .
H01L H 0.2509 0.3846 0.1020 0.083 Uiso 1 1 calc R . .
C26 C 0.2757(6) 0.3741(4) 0.1955(3) 0.0557(17) Uani 1 1 d . . .
H00Q H 0.3620 0.3750 0.2012 0.067 Uiso 1 1 calc R . .
C27 C 0.0075(8) 0.3829(6) 0.0608(4) 0.126(4) Uani 1 1 d . . .
H01S H -0.0496 0.3380 0.0545 0.189 Uiso 1 1 calc R . .
H01T H 0.0631 0.3804 0.0304 0.189 Uiso 1 1 calc R . .
H01U H -0.0378 0.4333 0.0561 0.189 Uiso 1 1 calc R . .
C70 C 0.6383(4) 0.3238(3) 0.4162(2) 0.0281(12) Uani 1 1 d . . .
N71 N 0.6026(4) 0.2702(3) 0.45655(18) 0.0375(11) Uani 1 1 d . . .
C72 C 0.6590(6) 0.2876(4) 0.5216(3) 0.0612(19) Uani 1 1 d . . .
H01I H 0.7235 0.2483 0.5362 0.073 Uiso 1 1 calc R . .
H01J H 0.5970 0.2867 0.5494 0.073 Uiso 1 1 calc R . .
C73 C 0.7121(6) 0.3712(4) 0.5177(3) 0.0510(16) Uani 1 1 d . . .
H01A H 0.6618 0.4120 0.5346 0.061 Uiso 1 1 calc R . .
H01B H 0.7965 0.3742 0.5396 0.061 Uiso 1 1 calc R . .
N74 N 0.7081(4) 0.3812(3) 0.44963(18) 0.0340(11) Uani 1 1 d . . .
C81 C 0.5387(5) 0.1938(3) 0.4449(2) 0.0356(13) Uani 1 1 d . . .
C82 C 0.4211(6) 0.1853(3) 0.4607(3) 0.0433(15) Uani 1 1 d . . .
C83 C 0.3635(6) 0.1105(4) 0.4528(3) 0.0492(16) Uani 1 1 d . . .
H00X H 0.2840 0.1046 0.4629 0.059 Uiso 1 1 calc R . .
C84 C 0.4207(6) 0.0437(4) 0.4301(2) 0.0436(15) Uani 1 1 d . . .
C85 C 0.5387(6) 0.0534(3) 0.4165(2) 0.0420(15) Uani 1 1 d . . .
H00O H 0.5777 0.0091 0.4010 0.050 Uiso 1 1 calc R . .
C86 C 0.6017(5) 0.1267(4) 0.4251(2) 0.0376(14) Uani 1 1 d . . .
C87 C 0.3554(6) 0.2553(4) 0.4867(3) 0.0658(19) Uani 1 1 d . . .
H01F H 0.2674 0.2466 0.4783 0.099 Uiso 1 1 calc R . .
H01G H 0.3756 0.3052 0.4673 0.099 Uiso 1 1 calc R . .
H01H H 0.3814 0.2588 0.5310 0.099 Uiso 1 1 calc R . .
C88 C 0.3556(7) -0.0377(4) 0.4207(3) 0.066(2) Uani 1 1 d . . .
H01C H 0.4139 -0.0807 0.4330 0.100 Uiso 1 1 calc R . .
H01D H 0.3216 -0.0442 0.3774 0.100 Uiso 1 1 calc R . .
H01E H 0.2899 -0.0400 0.4456 0.100 Uiso 1 1 calc R . .
C89 C 0.7348(5) 0.1337(4) 0.4149(3) 0.0539(17) Uani 1 1 d . . .
H00A H 0.7412 0.1734 0.3830 0.081 Uiso 1 1 calc R . .
H00B H 0.7632 0.0818 0.4022 0.081 Uiso 1 1 calc R . .
H00C H 0.7850 0.1503 0.4531 0.081 Uiso 1 1 calc R . .
C91 C 0.7673(5) 0.4501(3) 0.4257(2) 0.0331(13) Uani 1 1 d . . .
C92 C 0.8962(5) 0.4459(3) 0.4250(2) 0.0373(14) Uani 1 1 d . . .
C93 C 0.9527(5) 0.5129(4) 0.4022(3) 0.0485(16) Uani 1 1 d . . .
H00T H 1.0376 0.5110 0.4009 0.058 Uiso 1 1 calc R . .
C94 C 0.8881(6) 0.5821(4) 0.3813(3) 0.0540(17) Uani 1 1 d . . .
C95 C 0.7634(6) 0.5846(4) 0.3849(3) 0.0521(17) Uani 1 1 d . . .
H017 H 0.7193 0.6317 0.3720 0.063 Uiso 1 1 calc R . .
C96 C 0.7002(5) 0.5197(4) 0.4068(3) 0.0439(15) Uani 1 1 d . . .
C97 C 0.9710(5) 0.3740(4) 0.4505(3) 0.0480(16) Uani 1 1 d . . .
H00D H 0.9884 0.3780 0.4952 0.072 Uiso 1 1 calc R . .
H00E H 1.0475 0.3728 0.4336 0.072 Uiso 1 1 calc R . .
H00G H 0.9252 0.3249 0.4391 0.072 Uiso 1 1 calc R . .
C98 C 0.9538(7) 0.6551(4) 0.3583(4) 0.083(2) Uani 1 1 d . . .
H01P H 0.8934 0.6943 0.3403 0.124 Uiso 1 1 calc R . .
H01Q H 1.0025 0.6376 0.3273 0.124 Uiso 1 1 calc R . .
H01R H 1.0070 0.6794 0.3927 0.124 Uiso 1 1 calc R . .
C99 C 0.5651(6) 0.5292(4) 0.4129(3) 0.068(2) Uani 1 1 d . . .
H01M H 0.5209 0.5511 0.3747 0.102 Uiso 1 1 calc R . .
H01N H 0.5572 0.5657 0.4468 0.102 Uiso 1 1 calc R . .
H01O H 0.5311 0.4770 0.4211 0.102 Uiso 1 1 calc R . .

loop_
_atom_site_aniso_label
_atom_site_aniso_U_11
_atom_site_aniso_U_22
_atom_site_aniso_U_33
_atom_site_aniso_U_23
_atom_site_aniso_U_13
_atom_site_aniso_U_12
Ru1 0.0255(3) 0.0241(3) 0.0284(3) 0.00063(19) 0.00587(18) -0.00307(19)
Cl1 0.0255(7) 0.0513(9) 0.0457(8) -0.0112(7) 0.0089(6) -0.0040(6)
Cl2 0.0547(9) 0.0429(9) 0.0507(9) 0.0178(7) 0.0094(7) -0.0086(7)
C1 0.037(3) 0.040(4) 0.045(4) -0.002(3) 0.012(3) -0.001(3)
C2 0.054(4) 0.051(4) 0.051(4) -0.003(3) 0.014(3) 0.021(3)
O3 0.079(3) 0.065(3) 0.050(3) -0.009(2) 0.035(2) 0.011(2)
C4 0.055(4) 0.046(4) 0.041(3) -0.003(3) 0.015(3) 0.000(3)
C5 0.021(3) 0.028(3) 0.033(3) -0.003(2) 0.003(2) -0.001(2)
C6 0.026(3) 0.027(3) 0.025(3) 0.010(2) 0.003(2) 0.004(2)
C7 0.023(3) 0.026(3) 0.031(3) 0.004(2) 0.005(2) 0.002(2)
C8 0.025(3) 0.026(3) 0.046(3) -0.001(2) 0.006(3) 0.001(2)
C9 0.025(3) 0.024(3) 0.056(4) 0.009(3) 0.003(3) 0.005(2)
C10 0.033(3) 0.029(3) 0.094(5) 0.007(3) 0.006(3) 0.001(3)
C11 0.028(4) 0.044(5) 0.158(8) 0.026(5) 0.019(4) -0.008(3)
C12 0.043(4) 0.040(5) 0.191(9) 0.024(5) 0.059(5) 0.006(3)
C13 0.052(4) 0.037(4) 0.141(7) 0.010(4) 0.046(4) 0.014(3)
C14 0.022(3) 0.032(3) 0.073(4) 0.017(3) 0.017(3) 0.004(3)
N15 0.029(2) 0.025(2) 0.051(3) 0.003(2) 0.017(2) 0.001(2)
O15 0.028(2) 0.027(2) 0.055(2) 0.0006(18) 0.0062(17) 0.0020(16)
S15 0.0314(8) 0.0252(8) 0.0602(10) 0.0012(7) 0.0136(7) 0.0042(6)
O16 0.052(3) 0.037(2) 0.084(3) -0.008(2) 0.035(2) 0.008(2)
C21 0.035(3) 0.023(3) 0.065(4) 0.007(3) -0.001(3) 0.001(2)
C22 0.034(4) 0.040(4) 0.109(6) 0.004(4) 0.002(4) 0.007(3)
C23 0.038(4) 0.041(4) 0.139(8) 0.006(5) -0.038(5) 0.006(3)
C24 0.070(6) 0.051(5) 0.102(7) 0.006(5) -0.018(5) -0.005(4)
C25 0.064(5) 0.069(5) 0.070(5) 0.011(4) -0.003(4) -0.008(4)
C26 0.043(4) 0.056(4) 0.064(5) 0.010(3) -0.006(4) -0.009(3)
C27 0.101(7) 0.137(9) 0.113(8) -0.003(7) -0.068(6) 0.020(6)
C70 0.025(3) 0.025(3) 0.035(3) -0.003(2) 0.007(2) 0.005(2)
N71 0.049(3) 0.040(3) 0.024(2) 0.000(2) 0.007(2) -0.013(2)
C72 0.080(5) 0.066(5) 0.036(4) -0.002(3) 0.003(3) -0.020(4)
C73 0.058(4) 0.060(4) 0.036(4) -0.008(3) 0.008(3) -0.011(3)
N74 0.040(3) 0.035(3) 0.028(3) -0.003(2) 0.008(2) -0.007(2)
C81 0.041(3) 0.039(3) 0.026(3) 0.006(3) 0.004(3) -0.006(3)
C82 0.055(4) 0.039(4) 0.038(3) 0.007(3) 0.015(3) -0.003(3)
C83 0.051(4) 0.055(4) 0.042(4) 0.007(3) 0.010(3) -0.009(3)
C84 0.055(4) 0.044(4) 0.031(3) 0.010(3) 0.005(3) -0.008(3)
C85 0.071(4) 0.025(3) 0.028(3) 0.004(2) 0.002(3) 0.007(3)
C86 0.048(4) 0.038(4) 0.027(3) 0.009(3) 0.006(3) 0.007(3)
C87 0.068(5) 0.066(5) 0.070(5) -0.012(4) 0.032(4) -0.003(4)
C88 0.102(6) 0.046(4) 0.049(4) 0.013(3) 0.007(4) -0.022(4)
C89 0.049(4) 0.056(4) 0.057(4) 0.009(3) 0.009(3) 0.005(3)
C91 0.041(3) 0.028(3) 0.029(3) -0.011(2) 0.000(3) -0.002(3)
C92 0.038(3) 0.038(3) 0.036(3) -0.012(3) 0.003(3) -0.003(3)
C93 0.043(4) 0.051(4) 0.050(4) -0.016(3) 0.005(3) -0.014(3)
C94 0.066(5) 0.042(4) 0.050(4) -0.007(3) -0.002(3) -0.021(4)
C95 0.066(5) 0.035(4) 0.050(4) -0.004(3) -0.008(3) 0.001(3)
C96 0.048(4) 0.037(4) 0.046(4) -0.013(3) 0.005(3) 0.004(3)
C97 0.040(3) 0.050(4) 0.052(4) -0.015(3) 0.001(3) 0.009(3)
C98 0.104(6) 0.061(5) 0.081(6) 0.005(4) 0.008(5) -0.043(4)
C99 0.053(4) 0.054(5) 0.094(6) -0.020(4) -0.001(4) 0.010(3)

loop_
_atom_type_symbol
_atom_type_description
_atom_type_scat_dispersion_real
_atom_type_scat_dispersion_imag
_atom_type_scat_source
C C 0.0033 0.0016 'International Tables Vol C Tables 4.2.6.8 and 6.1.1.4'
H H 0.0000 0.0000 'International Tables Vol C Tables 4.2.6.8 and 6.1.1.4'
Cl Cl 0.1484 0.1585 'International Tables Vol C Tables 4.2.6.8 and 6.1.1.4'
N N 0.0061 0.0033 'International Tables Vol C Tables 4.2.6.8 and 6.1.1.4'
O O 0.0106 0.0060 'International Tables Vol C Tables 4.2.6.8 and 6.1.1.4'
Ru Ru -1.2594 0.8363 'International Tables Vol C Tables 4.2.6.8 and 6.1.1.4'
S S 0.1246 0.1234 'International Tables Vol C Tables 4.2.6.8 and 6.1.1.4'

loop_
_geom_angle_atom_site_label_1
_geom_angle_atom_site_label_2
_geom_angle_atom_site_label_3
_geom_angle
_geom_angle_site_symmetry_1
_geom_angle_site_symmetry_3
_geom_angle_publ_flag
C6 Ru1 C70 103.70(19) . . ?
C6 Ru1 O15 88.78(17) . . ?
C70 Ru1 O15 93.63(16) . . ?
C6 Ru1 Cl1 96.81(15) . . ?
C70 Ru1 Cl1 90.56(13) . . ?
O15 Ru1 Cl1 172.04(10) . . ?
C6 Ru1 Cl2 105.92(14) . . ?
C70 Ru1 Cl2 150.05(14) . . ?
O15 Ru1 Cl2 82.67(10) . . ?
Cl1 Ru1 Cl2 90.32(5) . . ?
C5 C1 C2 110.0(5) . . ?
C5 C1 H00J 125.0 . . ?
C2 C1 H00J 125.0 . . ?
O3 C2 C1 106.8(5) . . ?
O3 C2 H00Z 126.6 . . ?
C1 C2 H00Z 126.6 . . ?
C2 O3 C4 108.6(4) . . ?
O3 C4 C5 107.1(5) . . ?
O3 C4 H00H 110.3 . . ?
C5 C4 H00H 110.3 . . ?
O3 C4 H00I 110.3 . . ?
C5 C4 H00I 110.3 . . ?
H00H C4 H00I 108.6 . . ?
C1 C5 C4 107.0(4) . . ?
C1 C5 C6 130.1(5) . . ?
C4 C5 C6 122.9(5) . . ?
C7 C6 C5 113.1(4) . . ?
C7 C6 Ru1 127.4(4) . . ?
C5 C6 Ru1 118.9(3) . . ?
C8 C7 N15 106.8(4) . . ?
C8 C7 C6 127.8(4) . . ?
N15 C7 C6 125.2(4) . . ?
C7 C8 C9 110.2(5) . . ?
C7 C8 H00F 124.9 . . ?
C9 C8 H00F 124.9 . . ?
C14 C9 C10 120.1(5) . . ?
C14 C9 C8 107.7(5) . . ?
C10 C9 C8 132.2(5) . . ?
C11 C10 C9 117.2(6) . . ?
C11 C10 H00V 121.4 . . ?
C9 C10 H00V 121.4 . . ?
C12 C11 C10 122.5(6) . . ?
C12 C11 H013 118.7 . . ?
C10 C11 H013 118.7 . . ?
C11 C12 C13 121.4(6) . . ?
C11 C12 H018 119.3 . . ?
C13 C12 H018 119.3 . . ?
C14 C13 C12 116.2(6) . . ?
C14 C13 H016 121.9 . . ?
C12 C13 H016 121.9 . . ?
C9 C14 C13 122.6(5) . . ?
C9 C14 N15 108.7(4) . . ?
C13 C14 N15 128.7(6) . . ?
C14 N15 C7 106.6(4) . . ?
C14 N15 S15 119.6(3) . . ?
C7 N15 S15 121.1(3) . . ?
S15 O15 Ru1 135.5(2) . . ?
O16 S15 O15 117.4(2) . . ?
O16 S15 N15 108.5(2) . . ?
O15 S15 N15 105.3(2) . . ?
O16 S15 C21 109.9(3) . . ?
O15 S15 C21 109.4(2) . . ?
N15 S15 C21 105.6(2) . . ?
C26 C21 C22 120.8(6) . . ?
C26 C21 S15 120.0(4) . . ?
C22 C21 S15 119.0(5) . . ?
C23 C22 C21 116.9(7) . . ?
C23 C22 H010 121.6 . . ?
C21 C22 H010 121.6 . . ?
C24 C23 C22 123.2(7) . . ?
C24 C23 H01K 118.4 . . ?
C22 C23 H01K 118.4 . . ?
C23 C24 C25 118.1(7) . . ?
C23 C24 C27 120.0(8) . . ?
C25 C24 C27 121.9(9) . . ?
C24 C25 C26 121.8(7) . . ?
C24 C25 H01L 119.1 . . ?
C26 C25 H01L 119.1 . . ?
C21 C26 C25 119.3(6) . . ?
C21 C26 H00Q 120.4 . . ?
C25 C26 H00Q 120.4 . . ?
C24 C27 H01S 109.5 . . ?
C24 C27 H01T 109.5 . . ?
H01S C27 H01T 109.5 . . ?
C24 C27 H01U 109.5 . . ?
H01S C27 H01U 109.5 . . ?
H01T C27 H01U 109.5 . . ?
N71 C70 N74 107.7(4) . . ?
N71 C70 Ru1 136.1(4) . . ?
N74 C70 Ru1 116.1(3) . . ?
C70 N71 C81 129.7(4) . . ?
C70 N71 C72 112.1(4) . . ?
C81 N71 C72 117.2(4) . . ?
N71 C72 C73 103.4(5) . . ?
N71 C72 H01I 111.1 . . ?
C73 C72 H01I 111.1 . . ?
N71 C72 H01J 111.1 . . ?
C73 C72 H01J 111.1 . . ?
H01I C72 H01J 109.0 . . ?
N74 C73 C72 101.8(4) . . ?
N74 C73 H01A 111.4 . . ?
C72 C73 H01A 111.4 . . ?
N74 C73 H01B 111.4 . . ?
C72 C73 H01B 111.4 . . ?
H01A C73 H01B 109.3 . . ?
C70 N74 C91 127.1(4) . . ?
C70 N74 C73 112.8(4) . . ?
C91 N74 C73 119.9(4) . . ?
C82 C81 C86 120.9(5) . . ?
C82 C81 N71 119.2(5) . . ?
C86 C81 N71 119.5(5) . . ?
C83 C82 C81 118.8(6) . . ?
C83 C82 C87 119.5(6) . . ?
C81 C82 C87 121.7(5) . . ?
C82 C83 C84 121.8(6) . . ?
C82 C83 H00X 119.1 . . ?
C84 C83 H00X 119.1 . . ?
C85 C84 C83 118.0(5) . . ?
C85 C84 C88 120.7(6) . . ?
C83 C84 C88 121.2(6) . . ?
C84 C85 C86 122.4(5) . . ?
C84 C85 H00O 118.8 . . ?
C86 C85 H00O 118.8 . . ?
C85 C86 C81 117.8(5) . . ?
C85 C86 C89 121.2(5) . . ?
C81 C86 C89 120.9(5) . . ?
C82 C87 H01F 109.5 . . ?
C82 C87 H01G 109.5 . . ?
H01F C87 H01G 109.5 . . ?
C82 C87 H01H 109.5 . . ?
H01F C87 H01H 109.5 . . ?
H01G C87 H01H 109.5 . . ?
C84 C88 H01C 109.5 . . ?
C84 C88 H01D 109.5 . . ?
H01C C88 H01D 109.5 . . ?
C84 C88 H01E 109.5 . . ?
H01C C88 H01E 109.5 . . ?
H01D C88 H01E 109.5 . . ?
C86 C89 H00A 109.5 . . ?
C86 C89 H00B 109.5 . . ?
H00A C89 H00B 109.5 . . ?
C86 C89 H00C 109.5 . . ?
H00A C89 H00C 109.5 . . ?
H00B C89 H00C 109.5 . . ?
C96 C91 C92 121.4(5) . . ?
C96 C91 N74 120.6(5) . . ?
C92 C91 N74 117.9(5) . . ?
C93 C92 C91 117.5(5) . . ?
C93 C92 C97 120.7(5) . . ?
C91 C92 C97 121.7(5) . . ?
C94 C93 C92 122.5(6) . . ?
C94 C93 H00T 118.7 . . ?
C92 C93 H00T 118.7 . . ?
C95 C94 C93 117.9(6) . . ?
C95 C94 C98 121.1(6) . . ?
C93 C94 C98 121.0(7) . . ?
C94 C95 C96 122.9(6) . . ?
C94 C95 H017 118.6 . . ?
C96 C95 H017 118.6 . . ?
C91 C96 C95 117.7(5) . . ?
C91 C96 C99 122.6(6) . . ?
C95 C96 C99 119.5(6) . . ?
C92 C97 H00D 109.5 . . ?
C92 C97 H00E 109.5 . . ?
H00D C97 H00E 109.5 . . ?
C92 C97 H00G 109.5 . . ?
H00D C97 H00G 109.5 . . ?
H00E C97 H00G 109.5 . . ?
C94 C98 H01P 109.5 . . ?
C94 C98 H01Q 109.5 . . ?
H01P C98 H01Q 109.5 . . ?
C94 C98 H01R 109.5 . . ?
H01P C98 H01R 109.5 . . ?
H01Q C98 H01R 109.5 . . ?
C96 C99 H01M 109.5 . . ?
C96 C99 H01N 109.5 . . ?
H01M C99 H01N 109.5 . . ?
C96 C99 H01O 109.5 . . ?
H01M C99 H01O 109.5 . . ?
H01N C99 H01O 109.5 . . ?

loop_
_geom_bond_atom_site_label_1
_geom_bond_atom_site_label_2
_geom_bond_distance
_geom_bond_site_symmetry_2
_geom_bond_publ_flag
Ru1 C6 1.855(5) . ?
Ru1 C70 2.037(5) . ?
Ru1 O15 2.169(3) . ?
Ru1 Cl1 2.3285(13) . ?
Ru1 Cl2 2.3603(14) . ?
C1 C5 1.341(7) . ?
C1 C2 1.457(7) . ?
C1 H00J 0.9300 . ?
C2 O3 1.380(7) . ?
C2 H00Z 0.9300 . ?
O3 C4 1.412(6) . ?
C4 C5 1.469(7) . ?
C4 H00H 0.9700 . ?
C4 H00I 0.9700 . ?
C5 C6 1.479(7) . ?
C6 C7 1.456(6) . ?
C7 C8 1.372(7) . ?
C7 N15 1.451(6) . ?
C8 C9 1.416(7) . ?
C8 H00F 0.9300 . ?
C9 C14 1.377(8) . ?
C9 C10 1.400(7) . ?
C10 C11 1.368(8) . ?
C10 H00V 0.9300 . ?
C11 C12 1.365(10) . ?
C11 H013 0.9300 . ?
C12 C13 1.391(9) . ?
C12 H018 0.9300 . ?
C13 C14 1.385(8) . ?
C13 H016 0.9300 . ?
C14 N15 1.430(6) . ?
N15 S15 1.642(4) . ?
O15 S15 1.439(4) . ?
S15 O16 1.420(4) . ?
S15 C21 1.751(6) . ?
C21 C26 1.374(8) . ?
C21 C22 1.406(8) . ?
C22 C23 1.395(10) . ?
C22 H010 0.9300 . ?
C23 C24 1.360(11) . ?
C23 H01K 0.9300 . ?
C24 C25 1.372(10) . ?
C24 C27 1.518(10) . ?
C25 C26 1.384(9) . ?
C25 H01L 0.9300 . ?
C26 H00Q 0.9300 . ?
C27 H01S 0.9600 . ?
C27 H01T 0.9600 . ?
C27 H01U 0.9600 . ?
C70 N71 1.337(6) . ?
C70 N74 1.350(6) . ?
N71 C81 1.437(7) . ?
N71 C72 1.477(7) . ?
C72 C73 1.496(8) . ?
C72 H01I 0.9700 . ?
C72 H01J 0.9700 . ?
C73 N74 1.477(6) . ?
C73 H01A 0.9700 . ?
C73 H01B 0.9700 . ?
N74 C91 1.436(6) . ?
C81 C82 1.382(8) . ?
C81 C86 1.398(8) . ?
C82 C83 1.377(8) . ?
C82 C87 1.507(8) . ?
C83 C84 1.386(8) . ?
C83 H00X 0.9300 . ?
C84 C85 1.371(8) . ?
C84 C88 1.511(8) . ?
C85 C86 1.382(8) . ?
C85 H00O 0.9300 . ?
C86 C89 1.504(8) . ?
C87 H01F 0.9600 . ?
C87 H01G 0.9600 . ?
C87 H01H 0.9600 . ?
C88 H01C 0.9600 . ?
C88 H01D 0.9600 . ?
C88 H01E 0.9600 . ?
C89 H00A 0.9600 . ?
C89 H00B 0.9600 . ?
C89 H00C 0.9600 . ?
C91 C96 1.384(7) . ?
C91 C92 1.409(7) . ?
C92 C93 1.387(8) . ?
C92 C97 1.490(8) . ?
C93 C94 1.375(8) . ?
C93 H00T 0.9300 . ?
C94 C95 1.373(8) . ?
C94 C98 1.516(8) . ?
C95 C96 1.388(8) . ?
C95 H017 0.9300 . ?
C96 C99 1.506(8) . ?
C97 H00D 0.9600 . ?
C97 H00E 0.9600 . ?
C97 H00G 0.9600 . ?
C98 H01P 0.9600 . ?
C98 H01Q 0.9600 . ?
C98 H01R 0.9600 . ?
C99 H01M 0.9600 . ?
C99 H01N 0.9600 . ?
C99 H01O 0.9600 . ?
